data_7230969
loop_
_publ_author_name
'Sun, Jing'
'Zhang, Yu'
'Yan, Chao-Guo'

_publ_section_title
;
 Tandem four-component reaction for efficient synthesis of
 dihydrothiophene with substituted amino acid ethyl esters
;
_journal_issue 40
_journal_name_full 'RSC Advances'
_journal_page_first 22498
_journal_paper_doi 10.1039/C8RA03605E
_journal_volume 8
_journal_year 2018
_chemical_formula_moiety 'C19 H22 N4 O5 S'
_chemical_formula_sum 'C19 H22 N4 O5 S'
_chemical_formula_weight 418.46
_space_group_crystal_system monoclinic
_space_group_IT_number 14
_space_group_name_Hall '-P 2ybc'
_space_group_name_H-M_alt 'P 1 21/c 1'
_symmetry_space_group_name_Hall '-P 2ybc'
_symmetry_space_group_name_H-M 'P 1 21/c 1'
_atom_sites_solution_hydrogens geom
_audit_creation_method SHELXL-2014/7
_audit_update_record
;
2018-02-14 deposited with the CCDC.
2018-06-13 downloaded from the CCDC.
;
_cell_angle_alpha 90
_cell_angle_beta 101.122(3)
_cell_angle_gamma 90
_cell_formula_units_Z 4
_cell_length_a 8.1029(9)
_cell_length_b 31.573(3)
_cell_length_c 8.6015(8)
_cell_measurement_reflns_used 5977
_cell_measurement_temperature 296(2)
_cell_measurement_theta_max 25.42
_cell_measurement_theta_min 2.50
_cell_volume 2159.2(4)
_computing_structure_refinement 'SHELXL-2014/7 (Sheldrick, 2014)'
_diffrn_ambient_temperature 296(2)
_diffrn_measured_fraction_theta_full 0.998
_diffrn_measured_fraction_theta_max 0.996
_diffrn_measurement_device_type 'CCD area detector'
_diffrn_measurement_method 'phi and omega scans'
_diffrn_radiation_source 'fine-focus sealed tube'
_diffrn_radiation_type MoK\a
_diffrn_radiation_wavelength 0.71073
_diffrn_reflns_av_R_equivalents 0.0612
_diffrn_reflns_av_unetI/netI 0.0708
_diffrn_reflns_Laue_measured_fraction_full 0.998
_diffrn_reflns_Laue_measured_fraction_max 0.996
_diffrn_reflns_limit_h_max 10
_diffrn_reflns_limit_h_min -9
_diffrn_reflns_limit_k_max 41
_diffrn_reflns_limit_k_min -33
_diffrn_reflns_limit_l_max 11
_diffrn_reflns_limit_l_min -11
_diffrn_reflns_number 21304
_diffrn_reflns_point_group_measured_fraction_full 0.998
_diffrn_reflns_point_group_measured_fraction_max 0.996
_diffrn_reflns_theta_full 25.242
_diffrn_reflns_theta_max 27.519
_diffrn_reflns_theta_min 2.498
_exptl_absorpt_coefficient_mu 0.186
_exptl_absorpt_correction_T_max 0.963
_exptl_absorpt_correction_T_min 0.953
_exptl_absorpt_correction_type multi-scan
_exptl_absorpt_process_details sadabs
_exptl_crystal_colour colorless
_exptl_crystal_density_diffrn 1.287
_exptl_crystal_description block
_exptl_crystal_F_000 880
_exptl_crystal_size_max 0.260
_exptl_crystal_size_mid 0.240
_exptl_crystal_size_min 0.200
_refine_diff_density_max 0.349
_refine_diff_density_min -0.274
_refine_diff_density_rms 0.057
_refine_ls_extinction_method none
_refine_ls_goodness_of_fit_ref 1.099
_refine_ls_hydrogen_treatment constr
_refine_ls_matrix_type full
_refine_ls_number_parameters 265
_refine_ls_number_reflns 4949
_refine_ls_number_restraints 3
_refine_ls_restrained_S_all 1.122
_refine_ls_R_factor_all 0.1481
_refine_ls_R_factor_gt 0.0851
_refine_ls_shift/su_max 0.001
_refine_ls_shift/su_mean 0.000
_refine_ls_structure_factor_coef Fsqd
_refine_ls_weighting_details 'w=1/[\s^2^(Fo^2^)+(0.0832P)^2^+1.8823P] where P=(Fo^2^+2Fc^2^)/3'
_refine_ls_weighting_scheme calc
_refine_ls_wR_factor_gt 0.1948
_refine_ls_wR_factor_ref 0.2226
_reflns_Friedel_coverage 0.000
_reflns_number_gt 2942
_reflns_number_total 4949
_reflns_threshold_expression 'I > 2\s(I)'
_cod_data_source_file c8ra03605e2.cif
_cod_data_source_block 2j
_cod_database_code 7230969
_shelx_shelxl_version_number 2014/7
_shelx_space_group_comment
;
The symmetry employed for this shelxl refinement is uniquely defined
by the following loop, which should always be used as a source of
symmetry information in preference to the above space-group names.
They are only intended as comments.
;
_shelx_estimated_absorpt_t_min 0.953
_shelx_estimated_absorpt_t_max 0.964

loop_
_space_group_symop_operation_xyz
'x, y, z'
'-x, y+1/2, -z+1/2'
'-x, -y, -z'
'x, -y-1/2, z-1/2'

loop_
_atom_site_label
_atom_site_type_symbol
_atom_site_fract_x
_atom_site_fract_y
_atom_site_fract_z
_atom_site_U_iso_or_equiv
_atom_site_adp_type
_atom_site_occupancy
_atom_site_site_symmetry_order
_atom_site_calc_flag
_atom_site_refinement_flags_posn
_atom_site_refinement_flags_adp
C1 C 0.5910(6) 0.62239(13) 0.4553(5) 0.0676(12) Uani 1 1 d . .
H1 H 0.5905 0.6006 0.3825 0.081 Uiso 1 1 calc R U
C2 C 0.6030(8) 0.66327(14) 0.4076(5) 0.0885(17) Uani 1 1 d . .
H2 H 0.6090 0.6688 0.3026 0.106 Uiso 1 1 calc R U
C3 C 0.6062(7) 0.69618(13) 0.5106(5) 0.0735(13) Uani 1 1 d . .
C4 C 0.6540(12) 0.76928(17) 0.5657(7) 0.155(4) Uani 1 1 d . .
H4A H 0.5566 0.7741 0.6115 0.233 Uiso 1 1 calc R U
H4B H 0.6806 0.7946 0.5139 0.233 Uiso 1 1 calc R U
H4C H 0.7474 0.7616 0.6476 0.233 Uiso 1 1 calc R U
C5 C 0.5861(8) 0.68765(13) 0.6620(5) 0.0849(16) Uani 1 1 d . .
H5 H 0.5809 0.7097 0.7327 0.102 Uiso 1 1 calc R U
C6 C 0.5736(6) 0.64628(13) 0.7089(5) 0.0729(13) Uani 1 1 d . .
H6 H 0.5605 0.6409 0.8121 0.088 Uiso 1 1 calc R U
C7 C 0.5799(4) 0.61268(10) 0.6085(4) 0.0426(8) Uani 1 1 d . .
C8 C 0.7569(4) 0.54967(10) 0.7158(4) 0.0400(8) Uani 1 1 d . .
H8 H 0.8365 0.5656 0.6657 0.048 Uiso 1 1 calc R U
C9 C 0.5781(4) 0.56711(10) 0.6603(4) 0.0388(7) Uani 1 1 d . .
H9 H 0.5211 0.5501 0.5706 0.047 Uiso 1 1 calc R U
C10 C 0.4912(4) 0.56024(10) 0.7987(4) 0.0419(8) Uani 1 1 d . .
C11 C 0.3154(4) 0.56027(12) 0.7787(5) 0.0533(9) Uani 1 1 d . .
C12 C 0.5947(4) 0.55577(10) 0.9416(4) 0.0445(8) Uani 1 1 d . .
C13 C 0.7719(4) 0.50307(11) 0.6851(4) 0.0412(8) Uani 1 1 d . .
C14 C 0.9969(5) 0.45028(12) 0.6730(4) 0.0507(9) Uani 1 1 d . .
C15 C 0.9067(9) 0.34866(18) 0.5695(8) 0.124(2) Uani 1 1 d . .
H15A H 0.7871 0.3481 0.5328 0.187 Uiso 1 1 calc R U
H15B H 0.9468 0.3204 0.5941 0.187 Uiso 1 1 calc R U
H15C H 0.9598 0.3602 0.4883 0.187 Uiso 1 1 calc R U
C16 C 0.9476(7) 0.37537(14) 0.7137(7) 0.0860(15) Uani 1 1 d . .
H16 H 1.0699 0.3756 0.7495 0.103 Uiso 1 1 calc R U
C17 C 0.8655(9) 0.36013(19) 0.8538(8) 0.1034(19) Uani 1 1 d . .
N1 N 0.1722(4) 0.56032(13) 0.7576(5) 0.0839(12) Uani 1 1 d . .
N2 N 0.5556(4) 0.55222(11) 1.0850(4) 0.0649(9) Uani 1 1 d . .
H2A H 0.4520 0.5526 1.0949 0.078 Uiso 1 1 calc R U
H2B H 0.6340 0.5495 1.1674 0.078 Uiso 1 1 calc R U
N3 N 0.9303(3) 0.49073(9) 0.6720(3) 0.0454(7) Uani 1 1 d . .
H3 H 0.9984 0.5110 0.6617 0.054 Uiso 1 1 calc R U
N4 N 0.8914(4) 0.41851(10) 0.6808(4) 0.0648(9) Uani 1 1 d . .
H4 H 0.7854 0.4238 0.6657 0.078 Uiso 1 1 calc R U
O1 O 0.6208(7) 0.73623(10) 0.4544(4) 0.1229(16) Uani 1 1 d . .
O2 O 0.6550(3) 0.47849(8) 0.6759(3) 0.0568(7) Uani 1 1 d . .
O3 O 1.1453(4) 0.44577(9) 0.6680(4) 0.0714(8) Uani 1 1 d . .
O4 O 0.7429(7) 0.37519(18) 0.8834(6) 0.1449(18) Uani 1 1 d . .
O5 O 0.9388(9) 0.3272(2) 0.9161(9) 0.208(3) Uani 1 1 d D .
C18 C 0.836(2) 0.3009(7) 1.0213(19) 0.332(11) Uani 1 1 d D .
H18A H 0.7245 0.3125 1.0186 0.398 Uiso 1 1 calc R U
H18B H 0.8275 0.2712 0.9924 0.398 Uiso 1 1 calc R U
C19 C 0.934(2) 0.3072(8) 1.1545(17) 0.379(14) Uani 1 1 d D .
H19A H 1.0445 0.2967 1.1498 0.569 Uiso 1 1 calc R U
H19B H 0.8919 0.2926 1.2365 0.569 Uiso 1 1 calc R U
H19C H 0.9408 0.3370 1.1772 0.569 Uiso 1 1 calc R U
S1 S 0.80899(11) 0.55657(3) 0.93088(11) 0.0514(3) Uani 1 1 d . .

loop_
_atom_site_aniso_label
_atom_site_aniso_U_11
_atom_site_aniso_U_22
_atom_site_aniso_U_33
_atom_site_aniso_U_23
_atom_site_aniso_U_13
_atom_site_aniso_U_12
C1 0.112(4) 0.052(2) 0.043(2) -0.0032(18) 0.026(2) 0.011(2)
C2 0.165(5) 0.061(3) 0.049(2) 0.005(2) 0.044(3) 0.008(3)
C3 0.122(4) 0.052(2) 0.050(2) 0.002(2) 0.023(2) 0.004(2)
C4 0.325(12) 0.055(3) 0.087(4) -0.001(3) 0.043(6) -0.037(5)
C5 0.162(5) 0.047(2) 0.049(2) -0.0094(19) 0.028(3) -0.009(3)
C6 0.122(4) 0.057(3) 0.043(2) -0.0060(19) 0.024(2) -0.011(2)
C7 0.0446(19) 0.0458(19) 0.0378(18) -0.0039(15) 0.0088(15) 0.0014(15)
C8 0.0350(16) 0.0476(19) 0.0383(17) -0.0060(15) 0.0092(14) -0.0012(14)
C9 0.0352(17) 0.0440(19) 0.0357(17) -0.0081(14) 0.0029(13) -0.0032(14)
C10 0.0356(17) 0.0438(18) 0.0471(19) -0.0048(15) 0.0098(15) -0.0044(14)
C11 0.037(2) 0.059(2) 0.064(2) -0.0036(19) 0.0104(17) -0.0037(17)
C12 0.0439(19) 0.0449(19) 0.047(2) -0.0085(16) 0.0145(16) 0.0014(15)
C13 0.0356(17) 0.053(2) 0.0354(17) -0.0066(15) 0.0087(14) 0.0017(16)
C14 0.050(2) 0.064(2) 0.0365(18) -0.0065(17) 0.0044(16) 0.0101(19)
C15 0.146(6) 0.078(4) 0.144(6) -0.034(4) 0.015(5) 0.024(4)
C16 0.085(3) 0.060(3) 0.104(4) -0.004(3) -0.003(3) 0.014(2)
C17 0.106(5) 0.081(4) 0.121(5) 0.033(4) 0.017(4) 0.022(3)
N1 0.041(2) 0.104(3) 0.107(3) -0.006(2) 0.0164(19) -0.0083(19)
N2 0.059(2) 0.093(3) 0.0471(18) -0.0060(17) 0.0217(15) 0.0000(18)
N3 0.0425(16) 0.0508(17) 0.0463(16) -0.0038(13) 0.0172(13) 0.0051(13)
N4 0.060(2) 0.054(2) 0.077(2) -0.0036(17) 0.0039(17) 0.0157(17)
O1 0.261(5) 0.0524(19) 0.063(2) 0.0075(16) 0.049(3) -0.008(2)
O2 0.0470(15) 0.0503(14) 0.0739(18) -0.0109(13) 0.0135(13) -0.0043(12)
O3 0.0561(17) 0.084(2) 0.075(2) -0.0080(15) 0.0159(14) 0.0262(15)
O4 0.143(4) 0.174(5) 0.121(4) 0.037(3) 0.033(3) 0.019(4)
O5 0.206(7) 0.173(5) 0.254(8) 0.122(5) 0.063(6) 0.060(5)
C18 0.31(2) 0.46(3) 0.238(17) 0.17(2) 0.092(17) -0.015(19)
C19 0.28(2) 0.70(4) 0.174(14) 0.02(2) 0.086(15) 0.01(2)
S1 0.0370(5) 0.0727(7) 0.0427(5) -0.0149(4) 0.0032(4) 0.0026(4)

loop_
_atom_type_symbol
_atom_type_description
_atom_type_scat_dispersion_real
_atom_type_scat_dispersion_imag
_atom_type_scat_source
C C 0.0033 0.0016 'International Tables Vol C Tables 4.2.6.8 and 6.1.1.4'
H H 0.0000 0.0000 'International Tables Vol C Tables 4.2.6.8 and 6.1.1.4'
N N 0.0061 0.0033 'International Tables Vol C Tables 4.2.6.8 and 6.1.1.4'
O O 0.0106 0.0060 'International Tables Vol C Tables 4.2.6.8 and 6.1.1.4'
S S 0.1246 0.1234 'International Tables Vol C Tables 4.2.6.8 and 6.1.1.4'

loop_
_geom_angle_atom_site_label_1
_geom_angle_atom_site_label_2
_geom_angle_atom_site_label_3
_geom_angle
C2 C1 C7 121.5(4)
C2 C1 H1 119.3
C7 C1 H1 119.3
C3 C2 C1 121.3(4)
C3 C2 H2 119.4
C1 C2 H2 119.4
C2 C3 O1 117.9(4)
C2 C3 C5 118.5(4)
O1 C3 C5 123.5(4)
O1 C4 H4A 109.5
O1 C4 H4B 109.5
H4A C4 H4B 109.5
O1 C4 H4C 109.5
H4A C4 H4C 109.5
H4B C4 H4C 109.5
C3 C5 C6 119.6(4)
C3 C5 H5 120.2
C6 C5 H5 120.2
C7 C6 C5 122.3(4)
C7 C6 H6 118.9
C5 C6 H6 118.9
C1 C7 C6 116.6(3)
C1 C7 C9 120.2(3)
C6 C7 C9 123.1(3)
C13 C8 C9 113.5(3)
C13 C8 S1 106.5(2)
C9 C8 S1 106.9(2)
C13 C8 H8 109.9
C9 C8 H8 109.9
S1 C8 H8 109.9
C7 C9 C10 113.8(3)
C7 C9 C8 111.8(3)
C10 C9 C8 105.0(3)
C7 C9 H9 108.7
C10 C9 H9 108.7
C8 C9 H9 108.7
C12 C10 C11 123.2(3)
C12 C10 C9 115.4(3)
C11 C10 C9 121.4(3)
N1 C11 C10 177.9(4)
N2 C12 C10 129.1(3)
N2 C12 S1 117.6(3)
C10 C12 S1 113.3(3)
O2 C13 N3 123.0(3)
O2 C13 C8 123.2(3)
N3 C13 C8 113.7(3)
O3 C14 N4 124.2(4)
O3 C14 N3 119.5(4)
N4 C14 N3 116.2(3)
C16 C15 H15A 109.5
C16 C15 H15B 109.5
H15A C15 H15B 109.5
C16 C15 H15C 109.5
H15A C15 H15C 109.5
H15B C15 H15C 109.5
N4 C16 C15 111.1(4)
N4 C16 C17 106.1(4)
C15 C16 C17 114.2(5)
N4 C16 H16 108.4
C15 C16 H16 108.4
C17 C16 H16 108.4
O4 C17 O5 126.1(7)
O4 C17 C16 123.2(5)
O5 C17 C16 110.2(6)
C12 N2 H2A 120.0
C12 N2 H2B 120.0
H2A N2 H2B 120.0
C13 N3 C14 129.3(3)
C13 N3 H3 115.3
C14 N3 H3 115.3
C14 N4 C16 122.7(4)
C14 N4 H4 118.7
C16 N4 H4 118.7
C3 O1 C4 117.7(4)
C17 O5 C18 114.7(10)
C19 C18 O5 97.1(14)
C19 C18 H18A 112.3
O5 C18 H18A 112.3
C19 C18 H18B 112.3
O5 C18 H18B 112.3
H18A C18 H18B 109.9
C18 C19 H19A 109.5
C18 C19 H19B 109.5
H19A C19 H19B 109.5
C18 C19 H19C 109.5
H19A C19 H19C 109.5
H19B C19 H19C 109.5
C12 S1 C8 90.79(15)

loop_
_geom_bond_atom_site_label_1
_geom_bond_atom_site_label_2
_geom_bond_distance
C1 C2 1.364(6)
C1 C7 1.372(5)
C1 H1 0.9300
C2 C3 1.362(6)
C2 H2 0.9300
C3 O1 1.367(5)
C3 C5 1.371(6)
C4 O1 1.406(6)
C4 H4A 0.9600
C4 H4B 0.9600
C4 H4C 0.9600
C5 C6 1.377(6)
C5 H5 0.9300
C6 C7 1.375(5)
C6 H6 0.9300
C7 C9 1.507(5)
C8 C13 1.504(5)
C8 C9 1.537(4)
C8 S1 1.829(3)
C8 H8 0.9800
C9 C10 1.511(4)
C9 H9 0.9800
C10 C12 1.356(5)
C10 C11 1.401(5)
C11 N1 1.139(4)
C12 N2 1.336(4)
C12 S1 1.756(3)
C13 O2 1.215(4)
C13 N3 1.366(4)
C14 O3 1.219(4)
C14 N4 1.328(5)
C14 N3 1.386(5)
C15 C16 1.484(7)
C15 H15A 0.9600
C15 H15B 0.9600
C15 H15C 0.9600
C16 N4 1.447(5)
C16 C17 1.560(9)
C16 H16 0.9800
C17 O4 1.173(7)
C17 O5 1.265(7)
N2 H2A 0.8600
N2 H2B 0.8600
N3 H3 0.8600
N4 H4 0.8600
O5 C18 1.579(12)
C18 C19 1.279(15)
C18 H18A 0.9700
C18 H18B 0.9700
C19 H19A 0.9600
C19 H19B 0.9600
C19 H19C 0.9600

loop_
_geom_hbond_atom_site_label_D
_geom_hbond_atom_site_label_H
_geom_hbond_atom_site_label_A
_geom_hbond_distance_DH
_geom_hbond_distance_HA
_geom_hbond_distance_DA
_geom_hbond_angle_DHA
_geom_hbond_site_symmetry_A
N3 H3 N1 0.86 2.15 2.942(5) 152.0 1_655
N2 H2A O2 0.86 2.50 3.071(4) 124.4 3_667
N2 H2B O3 0.86 2.06 2.899(5) 164.6 3_767
N4 H4 O2 0.86 2.04 2.688(4) 132.1 .
